data_4135181
loop_
_publ_author_name
'Yan, Yong'
'Carrington, Elliot J.'
'P\'etuya, R\'emi'
'Whitehead, George F. S.'
'Verma, Ajay'
'Hylton, Rebecca K.'
'Tang, Chiu C.'
'Berry, Neil G.'
'Darling, George R.'
'Dyer, Matthew S.'
'Antypov, Dmytro'
'Katsoulidis, Alexandros P.'
'Rosseinsky, Matthew J.'

_publ_section_title
;
 Amino Acid Residues Determine the Response of Flexible Metal-Organic
 Frameworks to Guests.
;
_journal_name_full 'Journal of the American Chemical Society'
_journal_paper_doi 10.1021/jacs.0c03853
_journal_year 2020
_chemical_absolute_configuration syn
_chemical_formula_moiety 'C7 H7 N3 O3 Zn, 0.44(C8 H10)'
_chemical_formula_sum 'C10.53 H11.41 N3 O3 Zn'
_chemical_formula_weight 293.33
_space_group_crystal_system trigonal
_space_group_IT_number 146
_space_group_name_Hall 'R 3'
_space_group_name_H-M_alt 'R 3 :H'
_atom_sites_solution_hydrogens geom
_atom_sites_solution_primary dual
_audit_creation_date 2019-08-12
_audit_creation_method
;
Olex2 1.2
(compiled 2018.05.29 svn.r3508 for OlexSys, GUI svn.r5506)
;
_cell_angle_alpha 90
_cell_angle_beta 90
_cell_angle_gamma 120
_cell_formula_units_Z 18
_cell_length_a 28.1677(4)
_cell_length_b 28.1677(4)
_cell_length_c 10.15790(10)
_cell_measurement_reflns_used 28071
_cell_measurement_temperature 100
_cell_measurement_theta_max 27.4720
_cell_measurement_theta_min 2.1590
_cell_volume 6979.71(16)
_computing_cell_refinement 'CrysAlisPro 1.171.40.45a (Rigaku OD, 2019)'
_computing_data_collection 'CrystalClear-SM Expert 2.0 r7 (Rigaku, 2011)'
_computing_data_reduction 'CrysAlisPro 1.171.40.45a (Rigaku OD, 2019)'
_computing_molecular_graphics 'Olex2 (Dolomanov et al., 2009)'
_computing_publication_material 'Olex2 (Dolomanov et al., 2009)'
_computing_structure_refinement 'ShelXL (Sheldrick, 2015)'
_computing_structure_solution 'ShelXT (Sheldrick, 2015)'
_diffrn_ambient_temperature 100
_diffrn_detector 'CCD plate'
_diffrn_detector_area_resol_mean 28.5714
_diffrn_detector_type 'Rigaku Saturn724+'
_diffrn_measured_fraction_theta_full 1.000
_diffrn_measured_fraction_theta_max 1.000
_diffrn_measurement_details
;
List of Runs (angles in degrees, time in seconds):

  # Type    Start    End  Width  t~exp~   \w     \q     \k     \f   Frames
--------------------------------------------------------------------------
  1  \w   -110.00  15.00   1.00   15.00    --  -20.00 -68.00   0.00  125
  2  \w   -110.00  15.00   1.00   15.00    --  -20.00 -68.00 120.00  125
  3  \w   -110.00  15.00   1.00   15.00    --  -20.00 -68.00 240.00  125
  4  \w   -110.00  15.00   1.00   15.00    --  -20.00 -30.00  90.00  125
  5  \w    -50.00  70.00   1.00   15.00    --  -20.00  68.00   0.00  120
  6  \w    -50.00  70.00   1.00   15.00    --  -20.00  68.00 120.00  120
  7  \w    -50.00  70.00   1.00   15.00    --  -20.00  68.00 240.00  120
  8  \w    -50.00  70.00   1.00   15.00    --  -20.00  30.00 -90.00  120
;
_diffrn_measurement_device 'AFC12 (Right): Kappa 3 circle'
_diffrn_measurement_device_type 'Rigaku Saturn724+ (2x2 bin mode)'
_diffrn_measurement_method 'profile data from \w-scans'
_diffrn_measurement_specimen_support 'Mitegen 50um'
_diffrn_orient_matrix_type 'CrysAlisPro convention (1999,Acta A55,543-557)'
_diffrn_orient_matrix_UB_11 -0.0287173000
_diffrn_orient_matrix_UB_12 -0.0106744000
_diffrn_orient_matrix_UB_13 0.0041384000
_diffrn_orient_matrix_UB_21 0.0043769000
_diffrn_orient_matrix_UB_22 0.0270014000
_diffrn_orient_matrix_UB_23 0.0058902000
_diffrn_orient_matrix_UB_31 -0.0013360000
_diffrn_orient_matrix_UB_32 0.0016534000
_diffrn_orient_matrix_UB_33 -0.0694266000
_diffrn_radiation_collimation 0.3
_diffrn_radiation_monochromator Confocal
_diffrn_radiation_probe x-ray
_diffrn_radiation_type MoK\a
_diffrn_radiation_wavelength 0.71073
_diffrn_reflns_av_R_equivalents 0.0365
_diffrn_reflns_av_unetI/netI 0.0216
_diffrn_reflns_Laue_measured_fraction_full 1.000
_diffrn_reflns_Laue_measured_fraction_max 1.000
_diffrn_reflns_limit_h_max 36
_diffrn_reflns_limit_h_min -36
_diffrn_reflns_limit_k_max 36
_diffrn_reflns_limit_k_min -36
_diffrn_reflns_limit_l_max 13
_diffrn_reflns_limit_l_min -13
_diffrn_reflns_number 57566
_diffrn_reflns_point_group_measured_fraction_full 1.000
_diffrn_reflns_point_group_measured_fraction_max 0.999
_diffrn_reflns_theta_full 25.242
_diffrn_reflns_theta_max 27.484
_diffrn_reflns_theta_min 2.172
_diffrn_source 'Rotating Anode'
_diffrn_source_current 24.0
_diffrn_source_power 1.2
_diffrn_source_target Mo
_diffrn_source_type 'Enhance (Mo) X-ray Source'
_diffrn_source_voltage 50.0
_exptl_absorpt_coefficient_mu 1.585
_exptl_absorpt_correction_T_max 1.00000
_exptl_absorpt_correction_T_min 0.89828
_exptl_absorpt_correction_type multi-scan
_exptl_absorpt_process_details
;
CrysAlisPro 1.171.40.45a (Rigaku Oxford Diffraction, 2019)
Empirical absorption correction using spherical harmonics,
 implemented in SCALE3 ABSPACK scaling algorithm.
;
_exptl_crystal_colour white
_exptl_crystal_colour_primary white
_exptl_crystal_density_diffrn 1.256
_exptl_crystal_description needle
_exptl_crystal_F_000 2692
_exptl_crystal_preparation 'Solvent Exchnage in Ethylbenzene'
_exptl_crystal_size_max 0.6
_exptl_crystal_size_mid 0.06
_exptl_crystal_size_min 0.06
_refine_diff_density_max 0.943
_refine_diff_density_min -0.337
_refine_diff_density_rms 0.106
_refine_ls_abs_structure_details
;
 Flack x determined using 3165 quotients [(I+)-(I-)]/[(I+)+(I-)]
 (Parsons, Flack and Wagner, Acta Cryst. B69 (2013) 249-259).
;
_refine_ls_abs_structure_Flack -0.002(4)
_refine_ls_extinction_method none
_refine_ls_goodness_of_fit_ref 1.125
_refine_ls_hydrogen_treatment constr
_refine_ls_matrix_type full
_refine_ls_number_parameters 297
_refine_ls_number_reflns 7121
_refine_ls_number_restraints 19
_refine_ls_restrained_S_all 1.128
_refine_ls_R_factor_all 0.0428
_refine_ls_R_factor_gt 0.0396
_refine_ls_shift/su_max 0.001
_refine_ls_shift/su_mean 0.000
_refine_ls_structure_factor_coef Fsqd
_refine_ls_weighting_details 'w=1/[\s^2^(Fo^2^)+(0.0717P)^2^+13.2648P] where P=(Fo^2^+2Fc^2^)/3'
_refine_ls_weighting_scheme calc
_refine_ls_wR_factor_gt 0.1128
_refine_ls_wR_factor_ref 0.1151
_reflns_Friedel_coverage 0.999
_reflns_Friedel_fraction_full 1.000
_reflns_Friedel_fraction_max 0.999
_reflns_number_gt 6743
_reflns_number_total 7121
_reflns_threshold_expression 'I > 2\s(I)'
_cod_data_source_file ZnAlaPyr_Ethylbenzene_100K.cif
_cod_data_source_block ZnAlaPyr_Ethylbenzene_100K
_cod_original_cell_volume 6979.7(2)
_cod_original_sg_symbol_H-M 'R 3'
_cod_database_code 4135181
_shelx_shelxl_version_number 2014/7
_chemical_oxdiff_formula ZnC7H7N3O5
_shelx_space_group_comment
;
The symmetry employed for this shelxl refinement is uniquely defined
by the following loop, which should always be used as a source of
symmetry information in preference to the above space-group names.
They are only intended as comments.
;
_reflns_odcompleteness_completeness 99.86
_reflns_odcompleteness_iscentric 1
_reflns_odcompleteness_theta 27.42
_olex2_refinement_description
;
1. Fixed Uiso
 At 1.2 times of:
  All C(H) groups, All C(H,H) groups, All N(H) groups
 At 1.5 times of:
  All C(H,H,H) groups
2. Restrained distances
 C22A-C18A
 2.6 with sigma of 0.02
 C21A-C22A
 1.54 with sigma of 0.02
3. Uiso/Uaniso restraints and constraints
C15B \\sim C16B \\sim C17B \\sim C18B \\sim C19B \\sim C20B \\sim C21B \\sim
C22B: within 2A with sigma of 0.01 and sigma for terminal atoms of 0.02
C22A \\sim C21A \\sim C18A \\sim C17A \\sim C16A \\sim C15A \\sim C20A \\sim
C19A: within 2A with sigma of 0.01 and sigma for terminal atoms of 0.02
4. Others
 Sof(C20A)=Sof(H20A)=Sof(C19A)=Sof(H19A)=Sof(C18A)=Sof(C17A)=Sof(H17A)=
 Sof(C16A)=Sof(H16A)=Sof(C15A)=Sof(H15A)=Sof(C21A)=Sof(H21A)=Sof(H21B)=
 Sof(C22A)=Sof(H22A)=Sof(H22B)=Sof(H22C)=FVAR(1)
 Sof(C16B)=Sof(H16B)=Sof(C17B)=Sof(H17B)=Sof(C18B)=Sof(C19B)=Sof(H19B)=
 Sof(C20B)=Sof(H20B)=Sof(C15B)=Sof(H15B)=Sof(C22B)=Sof(H22D)=Sof(H22E)=
 Sof(H22F)=Sof(C21B)=Sof(H21C)=Sof(H21D)=FVAR(2)
5.a Ternary CH refined with riding coordinates:
 C5(H5), C12(H12)
5.b Secondary CH2 refined with riding coordinates:
 C21B(H21C,H21D), C21A(H21A,H21B)
5.c Me refined with riding coordinates:
 C22B(H22D,H22E,H22F), C22A(H22A,H22B,H22C)
5.d Aromatic/amide H refined with riding coordinates:
 N6(H6), N3(H3), C9(H9), C8(H8), C1(H1), C2(H2), C20A(H20A), C19A(H19A),
 C17A(H17A), C16A(H16A), C15A(H15A), C16B(H16B), C17B(H17B), C19B(H19B),
 C20B(H20B), C15B(H15B)
5.e Fitted hexagon refined as free rotating group:
 C20A(C19A,C18A,C17A,C16A,C15A), C16B(C17B,C18B,C19B,C20B,C15B)
5.f Idealised Me refined as rotating group:
 C6(H6A,H6B,H6C), C13(H13A,H13B,H13C)
;
_olex2_submission_special_instructions 'No special instructions were received'
_oxdiff_exptl_absorpt_empirical_details
;
Empirical correction (ABSPACK) includes:
- Absorption correction using spherical harmonics
- Frame scaling
- Detector area scaling
;
_oxdiff_exptl_absorpt_empirical_full_max 1.861
_oxdiff_exptl_absorpt_empirical_full_min 0.675

loop_
_space_group_symop_operation_xyz
'x, y, z'
'-y, x-y, z'
'-x+y, -x, z'
'x+2/3, y+1/3, z+1/3'
'-y+2/3, x-y+1/3, z+1/3'
'-x+y+2/3, -x+1/3, z+1/3'
'x+1/3, y+2/3, z+2/3'
'-y+1/3, x-y+2/3, z+2/3'
'-x+y+1/3, -x+2/3, z+2/3'

loop_
_atom_site_label
_atom_site_type_symbol
_atom_site_fract_x
_atom_site_fract_y
_atom_site_fract_z
_atom_site_U_iso_or_equiv
_atom_site_adp_type
_atom_site_occupancy
_atom_site_site_symmetry_order
_atom_site_calc_flag
_atom_site_refinement_flags_posn
_atom_site_refinement_flags_adp
_atom_site_refinement_flags_occupancy
_atom_site_disorder_assembly
_atom_site_disorder_group
Zn01 Zn 0.64224(2) 0.98072(2) 0.23933(4) 0.01965(15) Uani 1 1 d . . . . .
Zn02 Zn 0.64280(2) 0.66391(2) 0.73484(4) 0.01904(15) Uani 1 1 d . . . . .
O1 O 0.59562(16) 0.92969(16) 0.3772(3) 0.0251(8) Uani 1 1 d . . . . .
O2 O 0.63563(15) 0.91537(15) 0.5518(4) 0.0247(7) Uani 1 1 d . . . . .
O4 O 0.66539(15) 0.59320(16) 0.5359(3) 0.0254(8) Uani 1 1 d . . . . .
O6 O 0.54560(17) 0.4623(2) 0.4775(4) 0.0378(10) Uani 1 1 d . . . . .
O5 O 0.61728(17) 0.58539(16) 0.7179(4) 0.0278(8) Uani 1 1 d . . . . .
N6 N 0.57242(18) 0.47189(18) 0.6894(4) 0.0235(9) Uani 1 1 d . . . . .
H6 H 0.5623 0.4619 0.7694 0.028 Uiso 1 1 calc R . . . .
N3 N 0.56410(19) 0.80327(18) 0.5172(4) 0.0237(9) Uani 1 1 d . . . . .
H3 H 0.5669 0.7960 0.5981 0.028 Uiso 1 1 calc R . . . .
N5 N 0.38625(19) 0.36009(18) 0.6278(4) 0.0233(9) Uani 1 1 d . . . . .
N4 N 0.40202(18) 0.36283(19) 0.7562(4) 0.0232(9) Uani 1 1 d . . . . .
C10 C 0.4772(2) 0.4142(2) 0.6381(5) 0.0231(10) Uani 1 1 d . . . . .
N1 N 0.62470(19) 0.69422(19) 0.5826(4) 0.0227(9) Uani 1 1 d . . . . .
O3 O 0.5682(2) 0.7837(2) 0.3031(4) 0.0445(12) Uani 1 1 d . . . . .
N2 N 0.6323(2) 0.6866(2) 0.4527(4) 0.0273(10) Uani 1 1 d . . . . .
C5 C 0.5474(2) 0.8432(2) 0.4868(5) 0.0234(10) Uani 1 1 d . . . . .
H5 H 0.5260 0.8324 0.4053 0.028 Uiso 1 1 calc R . . . .
C12 C 0.6305(2) 0.5108(2) 0.6633(5) 0.0245(10) Uani 1 1 d . . . . .
H12 H 0.6490 0.5148 0.7478 0.029 Uiso 1 1 calc R . . . .
C11 C 0.5345(2) 0.4513(2) 0.5946(5) 0.0254(10) Uani 1 1 d . . . . .
C3 C 0.5962(3) 0.7410(2) 0.4620(5) 0.0299(12) Uani 1 1 d . . . . .
C9 C 0.4565(2) 0.3955(2) 0.7623(5) 0.0245(10) Uani 1 1 d . . . . .
H9 H 0.4772 0.4043 0.8389 0.029 Uiso 1 1 calc R . . . .
C8 C 0.4309(2) 0.3909(2) 0.5569(5) 0.0266(11) Uani 1 1 d . . . . .
H8 H 0.4314 0.3961 0.4664 0.032 Uiso 1 1 calc R . . . .
C7 C 0.5975(2) 0.9003(2) 0.4689(5) 0.0204(9) Uani 1 1 d . . . . .
C14 C 0.6381(2) 0.5675(2) 0.6348(5) 0.0204(9) Uani 1 1 d . . . . .
C6 C 0.5123(2) 0.8455(3) 0.5983(6) 0.0338(12) Uani 1 1 d . . . . .
H6A H 0.4815 0.8096 0.6133 0.051 Uiso 1 1 calc GR . . . .
H6B H 0.4993 0.8701 0.5746 0.051 Uiso 1 1 calc GR . . . .
H6C H 0.5338 0.8584 0.6772 0.051 Uiso 1 1 calc GR . . . .
C1 C 0.6030(2) 0.7265(2) 0.5888(5) 0.0253(11) Uani 1 1 d . . . . .
H1 H 0.5938 0.7378 0.6659 0.030 Uiso 1 1 calc R . . . .
C2 C 0.6151(3) 0.7149(3) 0.3807(5) 0.0354(14) Uani 1 1 d . . . . .
H2 H 0.6159 0.7167 0.2893 0.043 Uiso 1 1 calc R . . . .
C4 C 0.5752(3) 0.7774(2) 0.4211(5) 0.0277(11) Uani 1 1 d . . . . .
C13 C 0.6575(3) 0.4905(3) 0.5704(8) 0.0490(17) Uani 1 1 d . . . . .
H13A H 0.6474 0.4535 0.5927 0.074 Uiso 1 1 calc GR . . . .
H13B H 0.6966 0.5134 0.5766 0.074 Uiso 1 1 calc GR . . . .
H13C H 0.6459 0.4916 0.4821 0.074 Uiso 1 1 calc GR . . . .
C20A C 0.3971(4) 0.5015(5) -0.0226(12) 0.065(4) Uiso 0.520(13) 1 d . U P A 1
H20A H 0.3618 0.4827 -0.0569 0.078 Uiso 0.520(13) 1 calc R . P A 1
C19A C 0.4056(5) 0.5208(6) 0.1060(11) 0.084(6) Uiso 0.520(13) 1 d G U P A 1
H19A H 0.3759 0.5150 0.1578 0.101 Uiso 0.520(13) 1 calc R . P A 1
C18A C 0.4584(6) 0.5489(6) 0.1573(9) 0.077(5) Uiso 0.520(13) 1 d DG U P A 1
C17A C 0.5027(4) 0.5576(6) 0.0799(12) 0.074(5) Uiso 0.520(13) 1 d G U P A 1
H17A H 0.5380 0.5764 0.1142 0.089 Uiso 0.520(13) 1 calc R . P A 1
C16A C 0.4942(4) 0.5382(5) -0.0488(12) 0.073(5) Uiso 0.520(13) 1 d G U P A 1
H16A H 0.5239 0.5441 -0.1006 0.088 Uiso 0.520(13) 1 calc R . P A 1
C15A C 0.4414(5) 0.5102(5) -0.1000(9) 0.061(4) Uiso 0.520(13) 1 d G U P A 1
H15A H 0.4358 0.4972 -0.1861 0.073 Uiso 0.520(13) 1 calc R . P A 1
C16B C 0.4461(8) 0.5493(8) 0.3227(14) 0.089(8) Uiso 0.363(9) 1 d . U P B 2
H16B H 0.4321 0.5331 0.2414 0.107 Uiso 0.363(9) 1 calc R . P B 2
C17B C 0.4376(8) 0.5910(8) 0.3678(18) 0.086(7) Uiso 0.363(9) 1 d G U P B 2
H17B H 0.4179 0.6027 0.3168 0.103 Uiso 0.363(9) 1 calc R . P B 2
C18B C 0.4584(8) 0.6153(7) 0.4892(18) 0.074(6) Uiso 0.363(9) 1 d G U P B 2
C19B C 0.4878(7) 0.5979(7) 0.5654(14) 0.064(6) Uiso 0.363(9) 1 d G U P B 2
H19B H 0.5018 0.6142 0.6466 0.077 Uiso 0.363(9) 1 calc R . P B 2
C20B C 0.4963(7) 0.5562(6) 0.5203(14) 0.057(5) Uiso 0.363(9) 1 d G U P B 2
H20B H 0.5160 0.5445 0.5713 0.069 Uiso 0.363(9) 1 calc R . P B 2
C15B C 0.4755(7) 0.5319(6) 0.3989(15) 0.043(4) Uiso 0.363(9) 1 d G U P B 2
H15B H 0.4812 0.5040 0.3687 0.051 Uiso 0.363(9) 1 calc R . P B 2
C22B C 0.4298(12) 0.6861(12) 0.406(3) 0.069(7) Uiso 0.363(9) 1 d . U P B 2
H22D H 0.4181 0.7116 0.4294 0.104 Uiso 0.363(9) 1 calc R . P B 2
H22E H 0.4639 0.7050 0.3589 0.104 Uiso 0.363(9) 1 calc R . P B 2
H22F H 0.4026 0.6579 0.3510 0.104 Uiso 0.363(9) 1 calc R . P B 2
C21B C 0.4375(15) 0.6607(14) 0.529(3) 0.085(8) Uiso 0.363(9) 1 d . U P B 2
H21C H 0.4032 0.6420 0.5772 0.102 Uiso 0.363(9) 1 calc R . P B 2
H21D H 0.4647 0.6892 0.5852 0.102 Uiso 0.363(9) 1 calc R . P B 2
C21A C 0.4721(12) 0.5764(13) 0.296(3) 0.104(7) Uiso 0.520(13) 1 d D U P A 1
H21A H 0.5024 0.6135 0.2842 0.124 Uiso 0.520(13) 1 calc R . P A 1
H21B H 0.4408 0.5796 0.3230 0.124 Uiso 0.520(13) 1 calc R . P A 1
C22A C 0.486(2) 0.5520(18) 0.408(3) 0.165(15) Uiso 0.520(13) 1 d D U P A 1
H22A H 0.4936 0.5745 0.4845 0.247 Uiso 0.520(13) 1 calc R . P A 1
H22B H 0.4565 0.5159 0.4250 0.247 Uiso 0.520(13) 1 calc R . P A 1
H22C H 0.5186 0.5500 0.3859 0.247 Uiso 0.520(13) 1 calc R . P A 1

loop_
_atom_site_aniso_label
_atom_site_aniso_U_11
_atom_site_aniso_U_22
_atom_site_aniso_U_33
_atom_site_aniso_U_23
_atom_site_aniso_U_13
_atom_site_aniso_U_12
Zn01 0.0267(3) 0.0227(3) 0.0098(3) 0.0000(2) -0.0005(2) 0.0125(2)
Zn02 0.0244(3) 0.0243(3) 0.0099(3) -0.0006(2) -0.0010(2) 0.0133(2)
O1 0.0328(19) 0.0307(19) 0.0150(17) 0.0045(14) 0.0035(14) 0.0182(16)
O2 0.0280(18) 0.0247(17) 0.0175(17) -0.0002(14) -0.0042(14) 0.0103(15)
O4 0.0274(18) 0.0315(19) 0.0179(17) 0.0044(15) 0.0027(15) 0.0151(16)
O6 0.032(2) 0.053(3) 0.0117(18) 0.0102(17) 0.0011(15) 0.0088(19)
O5 0.043(2) 0.0274(18) 0.0162(17) 0.0007(14) 0.0064(16) 0.0195(17)
N6 0.029(2) 0.024(2) 0.0121(18) 0.0027(16) 0.0015(16) 0.0088(18)
N3 0.034(2) 0.028(2) 0.0124(19) 0.0028(16) -0.0018(17) 0.0186(19)
N5 0.030(2) 0.027(2) 0.0124(19) -0.0011(16) -0.0024(16) 0.0140(18)
N4 0.027(2) 0.031(2) 0.0088(18) 0.0000(16) 0.0006(16) 0.0129(18)
C10 0.027(2) 0.024(2) 0.014(2) 0.0009(18) 0.0005(19) 0.011(2)
N1 0.033(2) 0.030(2) 0.0096(19) -0.0002(16) 0.0012(16) 0.0194(19)
O3 0.091(4) 0.059(3) 0.0128(18) 0.0023(18) -0.001(2) 0.060(3)
N2 0.042(3) 0.039(3) 0.0081(19) 0.0010(17) 0.0039(17) 0.026(2)
C5 0.026(2) 0.021(2) 0.022(2) -0.0003(18) -0.0021(19) 0.0111(19)
C12 0.028(3) 0.022(2) 0.022(2) 0.0006(19) -0.002(2) 0.011(2)
C11 0.029(3) 0.025(2) 0.018(2) 0.0020(19) 0.0019(19) 0.010(2)
C3 0.047(3) 0.038(3) 0.013(2) 0.004(2) 0.001(2) 0.027(3)
C9 0.027(2) 0.029(3) 0.013(2) 0.0015(19) -0.0021(19) 0.011(2)
C8 0.035(3) 0.031(3) 0.013(2) 0.0028(19) 0.002(2) 0.015(2)
C7 0.027(2) 0.022(2) 0.015(2) -0.0012(18) 0.0010(18) 0.014(2)
C14 0.025(2) 0.023(2) 0.012(2) -0.0013(17) -0.0034(18) 0.0116(19)
C6 0.029(3) 0.033(3) 0.037(3) 0.005(2) 0.009(2) 0.014(2)
C1 0.042(3) 0.034(3) 0.011(2) 0.0009(19) 0.002(2) 0.026(2)
C2 0.061(4) 0.047(3) 0.014(2) 0.003(2) 0.004(2) 0.039(3)
C4 0.045(3) 0.031(3) 0.013(2) 0.003(2) 0.002(2) 0.024(2)
C13 0.054(4) 0.043(4) 0.050(4) -0.003(3) 0.004(3) 0.025(3)

loop_
_atom_type_symbol
_atom_type_description
_atom_type_scat_dispersion_real
_atom_type_scat_dispersion_imag
_atom_type_scat_source
C C 0.0033 0.0016 'International Tables Vol C Tables 4.2.6.8 and 6.1.1.4'
H H 0.0000 0.0000 'International Tables Vol C Tables 4.2.6.8 and 6.1.1.4'
N N 0.0061 0.0033 'International Tables Vol C Tables 4.2.6.8 and 6.1.1.4'
O O 0.0106 0.0060 'International Tables Vol C Tables 4.2.6.8 and 6.1.1.4'
Zn Zn 0.2839 1.4301 'International Tables Vol C Tables 4.2.6.8 and 6.1.1.4'

loop_
_geom_angle_atom_site_label_1
_geom_angle_atom_site_label_2
_geom_angle_atom_site_label_3
_geom_angle
_geom_angle_site_symmetry_1
_geom_angle_site_symmetry_3
_geom_angle_publ_flag
O1 Zn01 O2 103.65(15) . 9_564 ?
O1 Zn01 N5 113.04(17) . 7_554 ?
O2 Zn01 N5 106.09(18) 9_564 7_554 ?
N4 Zn01 O1 101.93(17) 6_564 . ?
N4 Zn01 O2 114.18(18) 6_564 9_564 ?
N4 Zn01 N5 117.26(19) 6_564 7_554 ?
O4 Zn02 N2 113.95(16) 6_565 6_565 ?
O5 Zn02 O4 104.57(16) . 6_565 ?
O5 Zn02 N2 107.6(2) . 6_565 ?
N1 Zn02 O4 100.62(17) . 6_565 ?
N1 Zn02 O5 113.24(17) . . ?
N1 Zn02 N2 116.2(2) . 6_565 ?
C7 O1 Zn01 140.6(4) . . ?
C7 O2 Zn01 117.4(3) . 5_665 ?
C14 O4 Zn02 141.1(3) . 8_654 ?
C14 O5 Zn02 121.7(3) . . ?
C11 N6 C12 123.0(4) . . ?
C4 N3 C5 121.2(4) . . ?
N4 N5 Zn01 121.8(3) . 4_445 ?
C8 N5 Zn01 130.4(4) . 4_445 ?
C8 N5 N4 107.8(4) . . ?
N5 N4 Zn01 125.6(3) . 8_655 ?
C9 N4 Zn01 126.2(3) . 8_655 ?
C9 N4 N5 108.1(4) . . ?
C9 C10 C11 130.2(5) . . ?
C9 C10 C8 104.0(5) . . ?
C8 C10 C11 125.8(5) . . ?
N2 N1 Zn02 126.7(3) . . ?
C1 N1 Zn02 124.9(3) . . ?
C1 N1 N2 108.4(4) . . ?
N1 N2 Zn02 121.0(3) . 8_654 ?
C2 N2 Zn02 131.3(4) . 8_654 ?
C2 N2 N1 107.5(4) . . ?
N3 C5 C7 110.8(4) . . ?
N3 C5 C6 110.1(4) . . ?
C6 C5 C7 108.6(4) . . ?
N6 C12 C14 109.5(4) . . ?
N6 C12 C13 114.8(5) . . ?
C13 C12 C14 116.6(5) . . ?
O6 C11 N6 122.7(5) . . ?
O6 C11 C10 121.1(5) . . ?
N6 C11 C10 116.3(4) . . ?
C1 C3 C4 128.6(5) . . ?
C2 C3 C1 104.5(5) . . ?
C2 C3 C4 126.8(5) . . ?
N4 C9 C10 110.0(4) . . ?
N5 C8 C10 110.1(4) . . ?
O1 C7 C5 117.3(4) . . ?
O2 C7 O1 125.5(5) . . ?
O2 C7 C5 117.1(4) . . ?
O4 C14 O5 125.2(5) . . ?
O4 C14 C12 118.8(4) . . ?
O5 C14 C12 116.0(4) . . ?
N1 C1 C3 109.6(5) . . ?
N2 C2 C3 110.1(5) . . ?
N3 C4 C3 117.0(4) . . ?
O3 C4 N3 121.8(5) . . ?
O3 C4 C3 121.2(5) . . ?
C19A C20A C15A 120.0 . . ?
C20A C19A C18A 120.0 . . ?
C19A C18A C21A 123.3(14) . . ?
C17A C18A C19A 120.0 . . ?
C17A C18A C21A 116.4(14) . . ?
C18A C17A C16A 120.0 . . ?
C17A C16A C15A 120.0 . . ?
C16A C15A C20A 120.0 . . ?
C17B C16B C15B 120.0 . . ?
C18B C17B C16B 120.0 . . ?
C17B C18B C19B 120.0 . . ?
C17B C18B C21B 111.2(15) . . ?
C19B C18B C21B 128.6(15) . . ?
C20B C19B C18B 120.0 . . ?
C19B C20B C15B 120.0 . . ?
C20B C15B C16B 120.0 . . ?
C22B C21B C18B 110(2) . . ?
C22A C21A C18A 121(2) . . ?

loop_
_geom_bond_atom_site_label_1
_geom_bond_atom_site_label_2
_geom_bond_distance
_geom_bond_site_symmetry_2
_geom_bond_publ_flag
Zn01 O1 1.966(4) . ?
Zn01 O2 1.973(4) 9_564 ?
Zn01 N5 1.979(5) 7_554 ?
Zn01 N4 1.961(4) 6_564 ?
Zn02 O4 1.971(4) 6_565 ?
Zn02 O5 1.962(4) . ?
Zn02 N1 1.954(4) . ?
Zn02 N2 1.975(5) 6_565 ?
O1 C7 1.264(6) . ?
O2 Zn01 1.973(4) 5_665 ?
O2 C7 1.260(6) . ?
O4 Zn02 1.970(4) 8_654 ?
O4 C14 1.253(6) . ?
O6 C11 1.229(6) . ?
O5 C14 1.268(6) . ?
N6 C12 1.469(7) . ?
N6 C11 1.337(7) . ?
N3 C5 1.451(6) . ?
N3 C4 1.344(7) . ?
N5 Zn01 1.979(5) 4_445 ?
N5 N4 1.367(6) . ?
N5 C8 1.328(7) . ?
N4 Zn01 1.961(4) 8_655 ?
N4 C9 1.338(7) . ?
C10 C11 1.484(7) . ?
C10 C9 1.379(7) . ?
C10 C8 1.398(8) . ?
N1 N2 1.371(6) . ?
N1 C1 1.328(7) . ?
O3 C4 1.242(6) . ?
N2 Zn02 1.975(5) 8_654 ?
N2 C2 1.338(7) . ?
C5 C7 1.531(7) . ?
C5 C6 1.528(8) . ?
C12 C14 1.529(7) . ?
C12 C13 1.493(9) . ?
C3 C1 1.393(7) . ?
C3 C2 1.379(8) . ?
C3 C4 1.477(7) . ?
C20A C19A 1.3900 . ?
C20A C15A 1.3900 . ?
C19A C18A 1.3900 . ?
C18A C17A 1.3900 . ?
C18A C21A 1.56(3) . ?
C17A C16A 1.3900 . ?
C16A C15A 1.3900 . ?
C16B C17B 1.3900 . ?
C16B C15B 1.3900 . ?
C17B C18B 1.3900 . ?
C18B C19B 1.3900 . ?
C18B C21B 1.70(3) . ?
C19B C20B 1.3900 . ?
C20B C15B 1.3900 . ?
C22B C21B 1.51(4) . ?
C21A C22A 1.49(2) . ?
